data_7041239
loop_
_publ_author_name
'Bhat, Sajad A.'
'Pandey, Madhusudan K.'
'Mague, Joel T.'
'Balakrishna, Maravanji S.'

_publ_section_title
;
 Coordination of bis(azol-1-yl)methane-based bisphosphines towards Ru(II),
 Rh(I), Pd(II) and Pt(II): synthesis, structural and catalytic studies.
;
_journal_issue 1
_journal_name_full 'Dalton transactions (Cambridge, England : 2003)'
_journal_page_first 227
_journal_page_last 241
_journal_paper_doi 10.1039/c6dt04094b
_journal_volume 46
_journal_year 2016
_chemical_formula_moiety 'C29 H24 Cl2 N6 P2 Pd'
_chemical_formula_sum 'C29 H24 Cl2 N6 P2 Pd'
_chemical_formula_weight 695.78
_chemical_name_systematic
<i>cis</i>-Dichlorido(5-(diphenylphosphanyl)-1-{[5-diphenylphosphanyl-1H-1,2,4-triazol-1-yl]methyl}-1H-1,2,4-triazole-\k^2^<i>P,P'</i>)palladium(II)
_space_group_crystal_system monoclinic
_space_group_IT_number 14
_space_group_name_Hall '-P 2yn'
_space_group_name_H-M_alt 'P 1 21/n 1'
_symmetry_space_group_name_Hall '-P 2yn'
_symmetry_space_group_name_H-M 'P 1 21/n 1'
_atom_sites_solution_hydrogens geom
_atom_sites_solution_primary direct
_atom_sites_solution_secondary difmap
_audit_creation_method SHELXL-2013
_audit_update_record
;
2016-10-23 deposited with the CCDC.
2016-11-23 downloaded from the CCDC.
;
_cell_angle_alpha 90
_cell_angle_beta 98.4310(16)
_cell_angle_gamma 90
_cell_formula_units_Z 4
_cell_length_a 9.9501(3)
_cell_length_b 24.6633(9)
_cell_length_c 11.4922(4)
_cell_measurement_reflns_used 9845
_cell_measurement_temperature 100(2)
_cell_measurement_theta_max 72.5478
_cell_measurement_theta_min 3.5842
_cell_volume 2789.73(16)
_computing_structure_refinement 'SHELXL-2013 (Sheldrick, 2013)'
_diffrn_ambient_temperature 100(2)
_diffrn_detector_area_resol_mean 10.4167
_diffrn_measured_fraction_theta_full 0.991
_diffrn_measured_fraction_theta_max 0.978
_diffrn_measurement_device_type 'Bruker D8 VENTURE PHOTON 100 CMOS'
_diffrn_measurement_method '\w scans'
_diffrn_radiation_monochromator mirror
_diffrn_radiation_type CuK\a
_diffrn_radiation_wavelength 1.54178
_diffrn_reflns_av_R_equivalents 0.0387
_diffrn_reflns_av_unetI/netI 0.0485
_diffrn_reflns_Laue_measured_fraction_full 0.991
_diffrn_reflns_Laue_measured_fraction_max 0.978
_diffrn_reflns_limit_h_max 12
_diffrn_reflns_limit_h_min -12
_diffrn_reflns_limit_k_max 30
_diffrn_reflns_limit_k_min 0
_diffrn_reflns_limit_l_max 13
_diffrn_reflns_limit_l_min -14
_diffrn_reflns_number 10351
_diffrn_reflns_point_group_measured_fraction_full 0.991
_diffrn_reflns_point_group_measured_fraction_max 0.978
_diffrn_reflns_theta_full 70.500
_diffrn_reflns_theta_max 72.539
_diffrn_reflns_theta_min 3.584
_diffrn_source 'INCOATEC I\mS micro--focus source'
_exptl_absorpt_coefficient_mu 8.474
_exptl_absorpt_correction_T_max 0.79
_exptl_absorpt_correction_T_min 0.28
_exptl_absorpt_correction_type multi-scan
_exptl_absorpt_process_details '<i>SADABS</i> (Bruker AXS, 2013b)'
_exptl_crystal_colour colorless
_exptl_crystal_density_diffrn 1.657
_exptl_crystal_density_method 'not measured'
_exptl_crystal_description column
_exptl_crystal_F_000 1400
_exptl_crystal_size_max 0.200
_exptl_crystal_size_mid 0.050
_exptl_crystal_size_min 0.030
_exptl_transmission_factor_max 0.806
_exptl_transmission_factor_min 0.490
_refine_diff_density_max 0.591
_refine_diff_density_min -0.541
_refine_diff_density_rms 0.090
_refine_ls_extinction_method none
_refine_ls_goodness_of_fit_ref 1.017
_refine_ls_hydrogen_treatment constr
_refine_ls_matrix_type full
_refine_ls_number_parameters 361
_refine_ls_number_reflns 5425
_refine_ls_number_restraints 345
_refine_ls_restrained_S_all 0.988
_refine_ls_R_factor_all 0.0512
_refine_ls_R_factor_gt 0.0339
_refine_ls_shift/su_max 0.003
_refine_ls_shift/su_mean 0.000
_refine_ls_structure_factor_coef Fsqd
_refine_ls_weighting_details 'w=1/[\s^2^(Fo^2^)+(0.0246P)^2^+3.1654P] where P=(Fo^2^+2Fc^2^)/3'
_refine_ls_weighting_scheme calc
_refine_ls_wR_factor_gt 0.0675
_refine_ls_wR_factor_ref 0.0726
_reflns_Friedel_coverage 0.000
_reflns_number_gt 4324
_reflns_number_total 5425
_reflns_threshold_expression 'I > 2\s(I)'
_cod_data_source_file c6dt04094b2.cif
_cod_data_source_block compound18_msb663_0m_a
_cod_depositor_comments 'Adding full bibliography for 7041235--7041247.cif.'
_cod_database_code 7041239
_shelx_space_group_comment
;
The symmetry employed for this shelxl refinement is uniquely defined
by the following loop, which should always be used as a source of
symmetry information in preference to the above space-group names.
They are only intended as comments.
;
_shelx_estimated_absorpt_t_min 0.282
_shelx_estimated_absorpt_t_max 0.785
_shelxl_version_number 2013-3

loop_
_space_group_symop_operation_xyz
'x, y, z'
'-x+1/2, y+1/2, -z+1/2'
'-x, -y, -z'
'x-1/2, -y-1/2, z-1/2'

loop_
_atom_site_label
_atom_site_type_symbol
_atom_site_fract_x
_atom_site_fract_y
_atom_site_fract_z
_atom_site_U_iso_or_equiv
_atom_site_adp_type
_atom_site_occupancy
_atom_site_site_symmetry_order
_atom_site_calc_flag
_atom_site_refinement_flags_posn
_atom_site_refinement_flags_adp
Pd1 Pd 0.00040(2) 0.60597(2) 0.99710(2) 0.01041(7) Uani 1 1 d . U
Cl1 Cl -0.10483(8) 0.60912(3) 1.16713(7) 0.01611(17) Uani 1 1 d . U
Cl2 Cl -0.18927(8) 0.56405(3) 0.89527(7) 0.01740(17) Uani 1 1 d . U
P1 P 0.17372(8) 0.64608(3) 1.11688(7) 0.01096(17) Uani 1 1 d . U
P2 P 0.09052(8) 0.62107(3) 0.83086(7) 0.01086(17) Uani 1 1 d . U
N1 N 0.1384(3) 0.73694(11) 1.2591(3) 0.0179(6) Uani 1 1 d . U
N2 N 0.0000(3) 0.78994(10) 1.1323(3) 0.0181(6) Uani 1 1 d . U
N3 N 0.0217(3) 0.74132(10) 1.0815(2) 0.0139(6) Uani 1 1 d . U
N4 N 0.0635(3) 0.73338(10) 0.8810(2) 0.0128(6) Uani 1 1 d . U
N5 N 0.1142(3) 0.78286(10) 0.8574(2) 0.0150(6) Uani 1 1 d . U
N6 N 0.2174(3) 0.71624(10) 0.7676(2) 0.0152(6) Uani 1 1 d . U
C1 C 0.2331(3) 0.60683(12) 1.2482(3) 0.0128(6) Uani 1 1 d . U
C2 C 0.1908(3) 0.55366(13) 1.2567(3) 0.0158(7) Uani 1 1 d . U
H2 H 0.1262 0.5384 1.1965 0.019 Uiso 1 1 calc R U
C3 C 0.2434(3) 0.52282(13) 1.3538(3) 0.0175(7) Uani 1 1 d . U
H3 H 0.2155 0.4862 1.3594 0.021 Uiso 1 1 calc R U
C4 C 0.3357(3) 0.54489(13) 1.4422(3) 0.0190(7) Uani 1 1 d . U
H4 H 0.3692 0.5238 1.5095 0.023 Uiso 1 1 calc R U
C5 C 0.3800(4) 0.59808(14) 1.4330(3) 0.0245(8) Uani 1 1 d . U
H5 H 0.4439 0.6134 1.4937 0.029 Uiso 1 1 calc R U
C6 C 0.3306(4) 0.62845(14) 1.3350(3) 0.0210(8) Uani 1 1 d . U
H6 H 0.3632 0.6642 1.3268 0.025 Uiso 1 1 calc R U
C7 C 0.3320(3) 0.66990(12) 1.0725(3) 0.0113(6) Uani 1 1 d . U
C8 C 0.4329(3) 0.63203(13) 1.0594(3) 0.0149(7) Uani 1 1 d . U
H8 H 0.4159 0.5944 1.0681 0.018 Uiso 1 1 calc R U
C9 C 0.5581(3) 0.64938(13) 1.0337(3) 0.0169(7) Uani 1 1 d . U
H9 H 0.6268 0.6236 1.0245 0.020 Uiso 1 1 calc R U
C10 C 0.5829(3) 0.70402(14) 1.0216(3) 0.0177(7) Uani 1 1 d . U
H10 H 0.6693 0.7157 1.0054 0.021 Uiso 1 1 calc R U
C11 C 0.4832(3) 0.74203(14) 1.0327(3) 0.0181(7) Uani 1 1 d . U
H11 H 0.5005 0.7795 1.0229 0.022 Uiso 1 1 calc R U
C12 C 0.3579(3) 0.72511(13) 1.0583(3) 0.0149(7) Uani 1 1 d . U
H12 H 0.2894 0.7511 1.0662 0.018 Uiso 1 1 calc R U
C13 C 0.1049(3) 0.71014(12) 1.1589(3) 0.0129(6) Uani 1 1 d . U
C14 C 0.0703(4) 0.78486(13) 1.2376(3) 0.0207(8) Uani 1 1 d . U
H14 H 0.0737 0.8127 1.2952 0.025 Uiso 1 1 calc R U
C15 C -0.0385(3) 0.73184(13) 0.9601(3) 0.0150(7) Uani 1 1 d . U
H15A H -0.1084 0.7598 0.9359 0.018 Uiso 1 1 calc R U
H15B H -0.0839 0.6960 0.9540 0.018 Uiso 1 1 calc R U
C16 C 0.2063(3) 0.76990(13) 0.7905(3) 0.0172(7) Uani 1 1 d . U
H16 H 0.2613 0.7964 0.7603 0.021 Uiso 1 1 calc R U
C17 C 0.1274(3) 0.69384(12) 0.8272(3) 0.0124(6) Uani 1 1 d . U
C18 C -0.0141(3) 0.61216(12) 0.6887(3) 0.0122(6) Uani 1 1 d . U
C19 C -0.1428(3) 0.63603(12) 0.6682(3) 0.0158(7) Uani 1 1 d . U
H19 H -0.1758 0.6556 0.7293 0.019 Uiso 1 1 calc R U
C20 C -0.2224(3) 0.63127(13) 0.5593(3) 0.0175(7) Uani 1 1 d . U
H20 H -0.3101 0.6473 0.5463 0.021 Uiso 1 1 calc R U
C21 C -0.1744(4) 0.60316(14) 0.4688(3) 0.0208(7) Uani 1 1 d . U
H21 H -0.2286 0.6003 0.3938 0.025 Uiso 1 1 calc R U
C22 C -0.0475(4) 0.57949(15) 0.4886(3) 0.0243(8) Uani 1 1 d . U
H22 H -0.0144 0.5604 0.4268 0.029 Uiso 1 1 calc R U
C23 C 0.0324(3) 0.58331(14) 0.5983(3) 0.0180(7) Uani 1 1 d . U
H23 H 0.1189 0.5662 0.6115 0.022 Uiso 1 1 calc R U
C24 C 0.2459(3) 0.58422(13) 0.8221(3) 0.0124(6) Uani 1 1 d . U
C25 C 0.2548(3) 0.53319(13) 0.8756(3) 0.0189(7) Uani 1 1 d . U
H25 H 0.1848 0.5209 0.9171 0.023 Uiso 1 1 calc R U
C26 C 0.3663(3) 0.50072(14) 0.8676(3) 0.0239(8) Uani 1 1 d . U
H26 H 0.3724 0.4658 0.9030 0.029 Uiso 1 1 calc R U
C27 C 0.4690(3) 0.51875(14) 0.8085(3) 0.0208(8) Uani 1 1 d . U
H27 H 0.5459 0.4964 0.8042 0.025 Uiso 1 1 calc R U
C28 C 0.4600(3) 0.56946(13) 0.7553(3) 0.0170(7) Uani 1 1 d . U
H28 H 0.5311 0.5817 0.7151 0.020 Uiso 1 1 calc R U
C29 C 0.3483(3) 0.60217(13) 0.7604(3) 0.0159(7) Uani 1 1 d . U
H29 H 0.3413 0.6365 0.7223 0.019 Uiso 1 1 calc R U

loop_
_atom_site_aniso_label
_atom_site_aniso_U_11
_atom_site_aniso_U_22
_atom_site_aniso_U_33
_atom_site_aniso_U_23
_atom_site_aniso_U_13
_atom_site_aniso_U_12
Pd1 0.00871(11) 0.01168(11) 0.01090(12) 0.00040(10) 0.00161(8) -0.00091(9)
Cl1 0.0122(4) 0.0237(4) 0.0131(4) 0.0006(3) 0.0041(3) -0.0003(3)
Cl2 0.0143(4) 0.0221(4) 0.0158(4) -0.0029(3) 0.0019(3) -0.0071(3)
P1 0.0097(4) 0.0115(4) 0.0116(4) -0.0003(3) 0.0015(3) -0.0003(3)
P2 0.0091(4) 0.0120(4) 0.0115(4) 0.0005(3) 0.0017(3) -0.0004(3)
N1 0.0212(15) 0.0170(13) 0.0158(15) -0.0022(11) 0.0041(12) 0.0007(11)
N2 0.0209(15) 0.0134(13) 0.0218(16) -0.0018(11) 0.0092(12) 0.0042(11)
N3 0.0143(14) 0.0126(12) 0.0156(14) -0.0015(11) 0.0047(11) 0.0032(11)
N4 0.0119(13) 0.0114(12) 0.0151(14) 0.0025(10) 0.0017(11) -0.0009(10)
N5 0.0183(15) 0.0128(12) 0.0138(15) 0.0015(11) 0.0014(11) -0.0023(11)
N6 0.0135(14) 0.0155(13) 0.0166(15) 0.0010(11) 0.0017(11) -0.0020(11)
C1 0.0128(15) 0.0138(14) 0.0123(16) 0.0012(12) 0.0031(12) 0.0019(12)
C2 0.0133(16) 0.0161(15) 0.0186(17) -0.0003(13) 0.0041(13) 0.0012(13)
C3 0.0159(17) 0.0143(15) 0.0230(19) 0.0031(13) 0.0051(14) 0.0008(13)
C4 0.0213(18) 0.0187(16) 0.0168(18) 0.0051(13) 0.0024(14) 0.0068(14)
C5 0.028(2) 0.0250(18) 0.0175(18) 0.0002(14) -0.0066(15) -0.0050(15)
C6 0.0240(19) 0.0157(16) 0.0216(19) 0.0014(14) -0.0022(14) -0.0030(14)
C7 0.0097(15) 0.0159(14) 0.0079(15) -0.0016(12) 0.0000(12) -0.0011(12)
C8 0.0151(16) 0.0145(15) 0.0148(17) -0.0010(13) 0.0015(13) 0.0021(12)
C9 0.0117(16) 0.0236(16) 0.0157(18) 0.0003(14) 0.0027(13) 0.0038(13)
C10 0.0122(16) 0.0270(17) 0.0133(18) 0.0006(14) 0.0003(13) -0.0022(13)
C11 0.0173(17) 0.0180(16) 0.0188(19) 0.0013(13) 0.0015(14) -0.0059(13)
C12 0.0132(16) 0.0171(15) 0.0141(18) 0.0003(13) 0.0011(13) 0.0001(12)
C13 0.0105(15) 0.0152(14) 0.0141(16) 0.0002(12) 0.0055(12) 0.0007(12)
C14 0.027(2) 0.0169(16) 0.0198(19) -0.0022(13) 0.0075(15) 0.0045(14)
C15 0.0117(16) 0.0136(15) 0.0196(17) 0.0016(13) 0.0023(12) 0.0025(12)
C16 0.0187(17) 0.0172(15) 0.0155(18) 0.0014(13) 0.0021(14) -0.0056(13)
C17 0.0103(15) 0.0133(14) 0.0128(16) 0.0006(12) -0.0010(12) 0.0008(11)
C18 0.0120(15) 0.0128(15) 0.0118(16) 0.0013(12) 0.0019(12) -0.0017(12)
C19 0.0166(16) 0.0140(15) 0.0170(17) -0.0002(13) 0.0032(13) -0.0008(13)
C20 0.0159(17) 0.0158(16) 0.0193(18) 0.0056(13) -0.0026(13) -0.0036(13)
C21 0.0215(18) 0.0274(18) 0.0120(17) 0.0012(14) -0.0024(13) -0.0052(14)
C22 0.0227(18) 0.036(2) 0.0142(18) -0.0057(15) 0.0031(14) -0.0012(16)
C23 0.0112(16) 0.0249(17) 0.0177(18) -0.0028(14) 0.0010(13) 0.0016(14)
C24 0.0101(15) 0.0159(14) 0.0112(16) -0.0012(12) 0.0012(12) -0.0013(12)
C25 0.0162(17) 0.0175(16) 0.0237(19) 0.0036(14) 0.0050(14) 0.0011(13)
C26 0.0222(17) 0.0153(15) 0.036(2) 0.0075(16) 0.0094(15) 0.0058(15)
C27 0.0126(16) 0.0222(16) 0.028(2) 0.0010(14) 0.0047(14) 0.0046(13)
C28 0.0107(16) 0.0218(16) 0.0189(18) -0.0019(14) 0.0041(13) -0.0004(13)
C29 0.0164(16) 0.0159(15) 0.0149(17) 0.0009(13) 0.0008(13) -0.0005(13)

loop_
_atom_type_symbol
_atom_type_description
_atom_type_scat_dispersion_real
_atom_type_scat_dispersion_imag
_atom_type_scat_source
C C 0.0181 0.0091 'International Tables Vol C Tables 4.2.6.8 and 6.1.1.4'
H H 0.0000 0.0000 'International Tables Vol C Tables 4.2.6.8 and 6.1.1.4'
N N 0.0311 0.0180 'International Tables Vol C Tables 4.2.6.8 and 6.1.1.4'
P P 0.2955 0.4335 'International Tables Vol C Tables 4.2.6.8 and 6.1.1.4'
Cl Cl 0.3639 0.7018 'International Tables Vol C Tables 4.2.6.8 and 6.1.1.4'
Pd Pd 0.1215 3.9337 'International Tables Vol C Tables 4.2.6.8 and 6.1.1.4'

loop_
_geom_angle_atom_site_label_1
_geom_angle_atom_site_label_2
_geom_angle_atom_site_label_3
_geom_angle
P2 Pd1 P1 94.62(3)
P2 Pd1 Cl2 92.37(3)
P1 Pd1 Cl2 172.97(3)
P2 Pd1 Cl1 168.30(3)
P1 Pd1 Cl1 82.70(3)
Cl2 Pd1 Cl1 90.31(3)
C13 P1 C1 109.38(15)
C13 P1 C7 99.74(14)
C1 P1 C7 102.42(15)
C13 P1 Pd1 104.94(11)
C1 P1 Pd1 113.39(11)
C7 P1 Pd1 125.59(10)
C24 P2 C18 105.71(15)
C24 P2 C17 108.35(15)
C18 P2 C17 100.83(14)
C24 P2 Pd1 114.38(11)
C18 P2 Pd1 119.67(11)
C17 P2 Pd1 106.67(11)
C13 N1 C14 102.7(3)
C14 N2 N3 102.4(3)
C13 N3 N2 109.6(3)
C13 N3 C15 131.4(3)
N2 N3 C15 118.9(3)
C17 N4 N5 109.8(3)
C17 N4 C15 132.7(3)
N5 N4 C15 117.4(2)
C16 N5 N4 102.0(3)
C17 N6 C16 103.1(3)
C2 C1 C6 120.0(3)
C2 C1 P1 119.9(3)
C6 C1 P1 119.9(2)
C1 C2 C3 119.5(3)
C1 C2 H2 120.2
C3 C2 H2 120.2
C4 C3 C2 120.5(3)
C4 C3 H3 119.7
C2 C3 H3 119.7
C3 C4 C5 120.0(3)
C3 C4 H4 120.0
C5 C4 H4 120.0
C6 C5 C4 119.6(3)
C6 C5 H5 120.2
C4 C5 H5 120.2
C5 C6 C1 120.3(3)
C5 C6 H6 119.9
C1 C6 H6 119.9
C8 C7 C12 119.4(3)
C8 C7 P1 118.6(2)
C12 C7 P1 121.9(2)
C9 C8 C7 119.9(3)
C9 C8 H8 120.0
C7 C8 H8 120.0
C10 C9 C8 120.1(3)
C10 C9 H9 120.0
C8 C9 H9 120.0
C9 C10 C11 120.7(3)
C9 C10 H10 119.7
C11 C10 H10 119.7
C10 C11 C12 119.7(3)
C10 C11 H11 120.2
C12 C11 H11 120.2
C11 C12 C7 120.3(3)
C11 C12 H12 119.9
C7 C12 H12 119.9
N1 C13 N3 109.7(3)
N1 C13 P1 127.4(2)
N3 C13 P1 122.3(2)
N2 C14 N1 115.6(3)
N2 C14 H14 122.2
N1 C14 H14 122.2
N3 C15 N4 111.5(3)
N3 C15 H15A 109.3
N4 C15 H15A 109.3
N3 C15 H15B 109.3
N4 C15 H15B 109.3
H15A C15 H15B 108.0
N5 C16 N6 115.6(3)
N5 C16 H16 122.2
N6 C16 H16 122.2
N6 C17 N4 109.4(3)
N6 C17 P2 125.0(2)
N4 C17 P2 125.6(2)
C23 C18 C19 119.1(3)
C23 C18 P2 121.6(2)
C19 C18 P2 119.3(2)
C20 C19 C18 120.3(3)
C20 C19 H19 119.8
C18 C19 H19 119.8
C19 C20 C21 120.3(3)
C19 C20 H20 119.8
C21 C20 H20 119.8
C22 C21 C20 119.6(3)
C22 C21 H21 120.2
C20 C21 H21 120.2
C21 C22 C23 120.6(3)
C21 C22 H22 119.7
C23 C22 H22 119.7
C22 C23 C18 120.1(3)
C22 C23 H23 119.9
C18 C23 H23 119.9
C29 C24 C25 120.3(3)
C29 C24 P2 124.2(2)
C25 C24 P2 115.3(2)
C26 C25 C24 119.5(3)
C26 C25 H25 120.2
C24 C25 H25 120.2
C27 C26 C25 120.3(3)
C27 C26 H26 119.8
C25 C26 H26 119.8
C26 C27 C28 120.1(3)
C26 C27 H27 119.9
C28 C27 H27 119.9
C29 C28 C27 120.5(3)
C29 C28 H28 119.7
C27 C28 H28 119.7
C28 C29 C24 119.2(3)
C28 C29 H29 120.4
C24 C29 H29 120.4

loop_
_geom_bond_atom_site_label_1
_geom_bond_atom_site_label_2
_geom_bond_distance
Pd1 P2 2.2572(9)
Pd1 P1 2.2696(8)
Pd1 Cl2 2.3136(8)
Pd1 Cl1 2.3495(8)
P1 C13 1.816(3)
P1 C1 1.817(3)
P1 C7 1.822(3)
P2 C24 1.809(3)
P2 C18 1.817(3)
P2 C17 1.834(3)
N1 C13 1.327(4)
N1 C14 1.366(4)
N2 C14 1.312(5)
N2 N3 1.365(4)
N3 C13 1.361(4)
N3 C15 1.454(4)
N4 C17 1.362(4)
N4 N5 1.363(3)
N4 C15 1.459(4)
N5 C16 1.319(4)
N6 C17 1.325(4)
N6 C16 1.357(4)
C1 C2 1.385(4)
C1 C6 1.392(5)
C2 C3 1.388(5)
C2 H2 0.9500
C3 C4 1.378(5)
C3 H3 0.9500
C4 C5 1.393(5)
C4 H4 0.9500
C5 C6 1.382(5)
C5 H5 0.9500
C6 H6 0.9500
C7 C8 1.395(4)
C7 C12 1.400(4)
C8 C9 1.390(4)
C8 H8 0.9500
C9 C10 1.381(5)
C9 H9 0.9500
C10 C11 1.385(5)
C10 H10 0.9500
C11 C12 1.386(4)
C11 H11 0.9500
C12 H12 0.9500
C14 H14 0.9500
C15 H15A 0.9900
C15 H15B 0.9900
C16 H16 0.9500
C18 C23 1.393(5)
C18 C19 1.398(4)
C19 C20 1.384(5)
C19 H19 0.9500
C20 C21 1.392(5)
C20 H20 0.9500
C21 C22 1.379(5)
C21 H21 0.9500
C22 C23 1.391(5)
C22 H22 0.9500
C23 H23 0.9500
C24 C29 1.397(4)
C24 C25 1.398(4)
C25 C26 1.382(5)
C25 H25 0.9500
C26 C27 1.380(5)
C26 H26 0.9500
C27 C28 1.389(5)
C27 H27 0.9500
C28 C29 1.381(4)
C28 H28 0.9500
C29 H29 0.9500
